data_4335614
loop_
_publ_author_name
'Xian-Juan Feng'
'Yurii Prots'
'Marcus Peter Schmidt'
'Stefan Hoffmann'
'Igor Veremchuk'
'Walter Schnelle'
'Ulrich Burkhardt'
'Jing-Tai Zhao'
'Yuri Grin'

_publ_contact_author_address
;
Max-Planck-Institut f\"ur Chemische Physik fester Stoffe
N\"othnitzer Str. 40
D-01187 Dresden
Germany
;
_publ_contact_author_email grin@cpfs.mpg.de
_publ_contact_author_fax '+49 (0)351 4646 4002'
_publ_contact_author_name 'Yuri Grin'
_publ_contact_author_phone '+49 (0)351 4646 4000'
_publ_section_title
;
 Synthesis, Structure, and Properties of Two Zintl Phases around the
 Composition SrLiAs
;
_journal_name_full 'Inorganic Chemistry'
_journal_page_first 8971
_journal_page_last 8978
_journal_paper_doi 10.1021/ic401166v
_journal_volume 52
_journal_year 2013
_chemical_formula_sum 'As0.98 Li0.95 Sr'
_chemical_formula_weight 167.98
_space_group_IT_number 194
_symmetry_cell_setting hexagonal
_symmetry_space_group_name_Hall '-P 6c 2c'
_symmetry_space_group_name_H-M 'P 63/m m c'
_atom_sites_solution_primary direct
_atom_sites_solution_secondary difmap
_audit_creation_date 2013-01-12T12:00:00-00:00
_audit_creation_method 'WinGX routine CIF_UPDATE'
_cell_angle_alpha 90
_cell_angle_beta 90
_cell_angle_gamma 120
_cell_formula_units_Z 2
_cell_length_a 4.49277(9)
_cell_length_b 4.49277(9)
_cell_length_c 8.0970(3)
_cell_measurement_reflns_used 21
_cell_measurement_temperature 295(2)
_cell_measurement_theta_max 49.56
_cell_measurement_theta_min 11.41
_cell_volume 141.541(7)
_computing_cell_refinement 'CSD (Akselrud, 1993)'
_computing_data_collection 'CrystalClear (Rigaku Corp., 2008)'
_computing_data_reduction 'CrystalClear (Rigaku Corp., 2008)'
_computing_structure_refinement 'CSD (Akselrud, 1993)'
_diffrn_ambient_temperature 295.15
_diffrn_detector_area_resol_mean 28.5714
_diffrn_measured_fraction_theta_full 0.964
_diffrn_measured_fraction_theta_max 0.916
_diffrn_measurement_details
;
scan:
    Number of images: 360
               Slice: 0.0000 - 360.0000
         Image width: 1.0000
            Exp time: 45.0000
       Rotation axis: Phi
               Omega: -35.0000
               Kappa: -40.0000
                 Phi: 0.0000
                 XTD: 48.2900
              2theta: -28.0000
scan:
    Number of images: 30
               Slice: -35.0000 - -5.0000
         Image width: 1.0000
            Exp time: 45.0000
       Rotation axis: Omega
               Omega: 0.0000
               Kappa: -60.0000
                 Phi: 210.0000
                 XTD: 48.2900
              2theta: -28.0000
;
_diffrn_measurement_device 'Rigaku AFC7'
_diffrn_measurement_method oscillation
_diffrn_radiation_detector 'Saturn724+ CCD'
_diffrn_radiation_monochromator 'Graphite Monochromator'
_diffrn_radiation_source 'Sealed Tube'
_diffrn_radiation_type MoK\a
_diffrn_radiation_wavelength 0.71073
_diffrn_reflns_av_R_equivalents 0.039
_diffrn_reflns_limit_h_max 4
_diffrn_reflns_limit_h_min -6
_diffrn_reflns_limit_k_max 6
_diffrn_reflns_limit_k_min -6
_diffrn_reflns_limit_l_max 9
_diffrn_reflns_limit_l_min -12
_diffrn_reflns_number 1133
_diffrn_reflns_reduction_process 'Lp corrections applied'
_diffrn_reflns_theta_full 25.00
_diffrn_reflns_theta_max 33.39
_diffrn_reflns_theta_min 5.24
_diffrn_source_current 38.0000
_diffrn_source_power 1.9000
_diffrn_source_voltage 50.0000
_exptl_absorpt_coefficient_mu 30.04
_exptl_absorpt_correction_T_max 0.080
_exptl_absorpt_correction_T_min 0.038
_exptl_absorpt_correction_type multi-scan
_exptl_absorpt_process_details 'Blessing, R. H. (1995) Acta Crystallogr. A51, 33-38'
_exptl_crystal_colour_lustre metallic
_exptl_crystal_density_diffrn 3.94
_exptl_crystal_description block
_exptl_crystal_F_000 146.5
_exptl_crystal_size_max 0.110
_exptl_crystal_size_mid 0.100
_exptl_crystal_size_min 0.085
_refine_diff_density_max 1.31
_refine_diff_density_min -1.07
_refine_ls_extinction_coef 0.036(4)
_refine_ls_extinction_method Sheldrick
_refine_ls_goodness_of_fit_ref 1.08
_refine_ls_matrix_type full
_refine_ls_number_parameters 9
_refine_ls_number_reflns 113
_refine_ls_number_restraints 0
_refine_ls_restrained_S_all 1.08
_refine_ls_R_factor_gt 0.026
_refine_ls_shift/su_max 0.000
_refine_ls_shift/su_mean 0.000
_refine_ls_structure_factor_coef F
_refine_ls_weighting_scheme unit
_refine_ls_wR_factor_gt 0.026
_reflns_number_gt 113
_reflns_number_total 130
_reflns_threshold_expression >2sigma(I)
_cod_data_source_file ic401166v_si_001_2.cif
_cod_data_source_block XF_0089b_h_SrLiAs
_cod_original_cell_volume 141.54(1)
_cod_original_formula_sum 'As0.98 Li0.95 Sr '
_cod_database_code 4335614

loop_
_symmetry_equiv_pos_as_xyz
' x, y, z'
'-y, x-y, z'
'-x+y, -x, z'
'-x, -y, 1/2+z'
' y, -x+y, 1/2+z'
' x-y, x, 1/2+z'
'-y, -x, z'
'-x+y, y, z'
' x, x-y, z'
' y, x, 1/2+z'
' x-y, -y, 1/2+z'
'-x, -x+y, 1/2+z'
'-x, -y, -z'
' y, -x+y, -z'
' x-y, x, -z'
' x, y, 1/2-z'
'-y, x-y, 1/2-z'
'-x+y, -x, 1/2-z'
' y, x, -z'
' x-y, -y, -z'
'-x, -x+y, -z'
'-y, -x, 1/2-z'
'-x+y, y, 1/2-z'
' x, x-y, 1/2-z'

loop_
_atom_site_label
_atom_site_type_symbol
_atom_site_symmetry_multiplicity
_atom_site_Wyckoff_symbol
_atom_site_fract_x
_atom_site_fract_y
_atom_site_fract_z
_atom_site_U_iso_or_equiv
_atom_site_adp_type
_atom_site_occupancy
_atom_site_calc_flag
Sr Sr 2 a 0 0 0 0.0136(2) Uani 1.0 d
Li Li 2 d 0.33333 0.66666 0.75 0.0106(6) Uiso 0.95(6) d
As1 As 2 c 0.33333 0.66666 0.25 0.0086(3) Uani 0.852(4) d
As2 As 4 f 0.33333 0.66666 0.280(1) 0.0085(6) Uiso 0.065(3) d

loop_
_atom_site_aniso_label
_atom_site_aniso_U_11
_atom_site_aniso_U_22
_atom_site_aniso_U_33
_atom_site_aniso_U_12
_atom_site_aniso_U_13
_atom_site_aniso_U_23
Sr 0.0124(3) 0.0124(3) 0.0124(4) 0.0062(1) 0 0
As1 0.0072(3) 0.0072(3) 0.0086(4) 0.0036(1) 0 0

loop_
_atom_type_symbol
_atom_type_description
_atom_type_number_in_cell
_atom_type_scat_dispersion_real
_atom_type_scat_dispersion_imag
_atom_type_scat_source
Li Li 1.90 .000 .000 International_Tables_Vol_IV_Table_2.3.1
Sr Sr 2.00 -1.531 3.237 International_Tables_Vol_IV_Table_2.3.1
As As 1.97 .050 2.018 International_Tables_Vol_IV_Table_2.3.1

loop_
_geom_angle_atom_site_label_1
_geom_angle_atom_site_label_2
_geom_angle_atom_site_label_3
_geom_angle
_geom_angle_site_symmetry_1
_geom_angle_site_symmetry_3
_geom_angle_publ_flag
As2 Sr Li 107.65(10) 4_554 1_554 yes
As2 Sr Li 47.72(10) 4_554 1_544 yes
As2 Sr Li 47.72(10) 4_554 1_444 yes
As2 Sr Li 72.35(10) 4_554 4_554 yes
As2 Sr Li 132.28(10) 4_554 4_564 yes
As2 Sr Li 132.28(10) 4_554 4_664 yes
As2 Sr As1 176.41(10) 4_554 . yes
As2 Sr As1 91.27(10) 4_554 1_545 yes
As2 Sr As1 91.27(10) 4_554 1_445 yes
As2 Sr As1 3.59(10) 4_554 4_554 yes
As2 Sr As1 88.73(10) 4_554 4_564 yes
As2 Sr As1 88.73(10) 4_554 4_664 yes
As2 Sr Sr 124.38(10) 4_554 4_555 yes
As2 Sr Sr 55.62(10) 4_554 4_554 yes
As2 Sr Sr 135.62(10) 4_554 1_565 yes
As2 Sr Sr 44.38(10) 4_554 1_545 yes
As2 Sr Sr 90.00(10) 4_554 1_455 yes
As2 Sr Sr 90.00(10) 4_554 1_655 yes
As2 Sr Sr 44.38(10) 4_554 1_445 yes
As2 Sr Sr 135.62(10) 4_554 1_665 yes
As2 Sr Li 47.72(10) 4_564 1_554 yes
As2 Sr Li 107.65(10) 4_564 1_544 yes
As2 Sr Li 47.72(10) 4_564 1_444 yes
As2 Sr Li 132.28(10) 4_564 4_554 yes
As2 Sr Li 72.35(10) 4_564 4_564 yes
As2 Sr Li 132.28(10) 4_564 4_664 yes
As2 Sr As1 91.27(10) 4_564 . yes
As2 Sr As1 176.41(10) 4_564 1_545 yes
As2 Sr As1 91.27(10) 4_564 1_445 yes
As2 Sr As1 88.73(10) 4_564 4_554 yes
As2 Sr As1 3.59(10) 4_564 4_564 yes
As2 Sr As1 88.73(10) 4_564 4_664 yes
As2 Sr Sr 124.38(10) 4_564 4_555 yes
As2 Sr Sr 55.62(10) 4_564 4_554 yes
As2 Sr Sr 44.38(10) 4_564 1_565 yes
As2 Sr Sr 135.62(10) 4_564 1_545 yes
As2 Sr Sr 44.38(10) 4_564 1_455 yes
As2 Sr Sr 135.62(10) 4_564 1_655 yes
As2 Sr Sr 90.00(10) 4_564 1_445 yes
As2 Sr Sr 90.00(10) 4_564 1_665 yes
As2 Sr Li 47.72(10) 4_664 1_554 yes
As2 Sr Li 47.72(10) 4_664 1_544 yes
As2 Sr Li 107.65(10) 4_664 1_444 yes
As2 Sr Li 132.28(10) 4_664 4_554 yes
As2 Sr Li 132.28(10) 4_664 4_564 yes
As2 Sr Li 72.35(10) 4_664 4_664 yes
As2 Sr As1 91.27(10) 4_664 . yes
As2 Sr As1 91.27(10) 4_664 1_545 yes
As2 Sr As1 176.41(10) 4_664 1_445 yes
As2 Sr As1 88.73(10) 4_664 4_554 yes
As2 Sr As1 88.73(10) 4_664 4_564 yes
As2 Sr As1 3.59(10) 4_664 4_664 yes
As2 Sr Sr 124.38(10) 4_664 4_555 yes
As2 Sr Sr 55.62(10) 4_664 4_554 yes
As2 Sr Sr 90.00(10) 4_664 1_565 yes
As2 Sr Sr 90.00(10) 4_664 1_545 yes
As2 Sr Sr 135.62(10) 4_664 1_455 yes
As2 Sr Sr 44.38(10) 4_664 1_655 yes
As2 Sr Sr 135.62(10) 4_664 1_445 yes
As2 Sr Sr 44.38(10) 4_664 1_665 yes
As2 Sr Li 72.35(10) 16_555 1_554 yes
As2 Sr Li 132.28(10) 16_555 1_544 yes
As2 Sr Li 132.28(10) 16_555 1_444 yes
As2 Sr Li 107.65(10) 16_555 4_554 yes
As2 Sr Li 47.72(10) 16_555 4_564 yes
As2 Sr Li 47.72(10) 16_555 4_664 yes
As2 Sr As1 3.59(10) 16_555 . yes
As2 Sr As1 88.73(10) 16_555 1_545 yes
As2 Sr As1 88.73(10) 16_555 1_445 yes
As2 Sr As1 176.41(10) 16_555 4_554 yes
As2 Sr As1 91.27(10) 16_555 4_564 yes
As2 Sr As1 91.27(10) 16_555 4_664 yes
As2 Sr Sr 55.62(10) 16_555 4_555 yes
As2 Sr Sr 124.38(10) 16_555 4_554 yes
As2 Sr Sr 44.38(10) 16_555 1_565 yes
As2 Sr Sr 135.62(10) 16_555 1_545 yes
As2 Sr Sr 90.00(10) 16_555 1_455 yes
As2 Sr Sr 90.00(10) 16_555 1_655 yes
As2 Sr Sr 135.62(10) 16_555 1_445 yes
As2 Sr Sr 44.38(10) 16_555 1_665 yes
As2 Sr Li 132.28(10) 16_545 1_554 yes
As2 Sr Li 72.35(10) 16_545 1_544 yes
As2 Sr Li 132.28(10) 16_545 1_444 yes
As2 Sr Li 47.72(10) 16_545 4_554 yes
As2 Sr Li 107.65(10) 16_545 4_564 yes
As2 Sr Li 47.72(10) 16_545 4_664 yes
As2 Sr As1 88.73(10) 16_545 . yes
As2 Sr As1 3.59(10) 16_545 1_545 yes
As2 Sr As1 88.73(10) 16_545 1_445 yes
As2 Sr As1 91.27(10) 16_545 4_554 yes
As2 Sr As1 176.41(10) 16_545 4_564 yes
As2 Sr As1 91.27(10) 16_545 4_664 yes
As2 Sr Sr 55.62(10) 16_545 4_555 yes
As2 Sr Sr 124.38(10) 16_545 4_554 yes
As2 Sr Sr 135.62(10) 16_545 1_565 yes
As2 Sr Sr 44.38(10) 16_545 1_545 yes
As2 Sr Sr 135.62(10) 16_545 1_455 yes
As2 Sr Sr 44.38(10) 16_545 1_655 yes
As2 Sr Sr 90.00(10) 16_545 1_445 yes
As2 Sr Sr 90.00(10) 16_545 1_665 yes
As2 Sr Li 132.28(10) 16_445 1_554 yes
As2 Sr Li 132.28(10) 16_445 1_544 yes
As2 Sr Li 72.35(10) 16_445 1_444 yes
As2 Sr Li 47.72(10) 16_445 4_554 yes
As2 Sr Li 47.72(10) 16_445 4_564 yes
As2 Sr Li 107.65(10) 16_445 4_664 yes
As2 Sr As1 88.73(10) 16_445 . yes
As2 Sr As1 88.73(10) 16_445 1_545 yes
As2 Sr As1 3.59(10) 16_445 1_445 yes
As2 Sr As1 91.27(10) 16_445 4_554 yes
As2 Sr As1 91.27(10) 16_445 4_564 yes
As2 Sr As1 176.41(10) 16_445 4_664 yes
As2 Sr Sr 55.62(10) 16_445 4_555 yes
As2 Sr Sr 124.38(10) 16_445 4_554 yes
As2 Sr Sr 90.00(10) 16_445 1_565 yes
As2 Sr Sr 90.00(10) 16_445 1_545 yes
As2 Sr Sr 44.38(10) 16_445 1_455 yes
As2 Sr Sr 135.62(10) 16_445 1_655 yes
As2 Sr Sr 44.38(10) 16_445 1_445 yes
As2 Sr Sr 135.62(10) 16_445 1_665 yes
Li Sr Li 86.12(1) 1_554 1_544 yes
Li Sr Li 86.12(1) 1_554 1_444 yes
Li Sr Li 180.00(1) 1_554 4_554 yes
Li Sr Li 93.88(1) 1_554 4_564 yes
Li Sr Li 93.88(1) 1_554 4_664 yes
Li Sr As1 75.94(1) 1_554 . yes
Li Sr As1 133.57(1) 1_554 1_545 yes
Li Sr As1 133.57(1) 1_554 1_445 yes
Li Sr As1 104.06(1) 1_554 4_554 yes
Li Sr As1 46.43(1) 1_554 4_564 yes
Li Sr As1 46.43(1) 1_554 4_664 yes
Li Sr As2 79.20(9) 1_554 . yes
Li Sr As2 134.58(9) 1_554 1_545 yes
Li Sr As2 134.58(9) 1_554 1_445 yes
Li Sr As2 100.80(9) 1_554 13_555 yes
Li Sr As2 45.42(9) 1_554 13_565 yes
Li Sr As2 45.42(9) 1_554 13_665 yes
Li Sr Sr 127.97(1) 1_554 4_555 yes
Li Sr Sr 52.03(1) 1_554 4_554 yes
Li Sr Sr 46.94(1) 1_554 1_565 yes
Li Sr Sr 133.06(1) 1_554 1_545 yes
Li Sr Sr 90.00(1) 1_554 1_455 yes
Li Sr Sr 90.00(1) 1_554 1_655 yes
Li Sr Sr 133.06(1) 1_554 1_445 yes
Li Sr Sr 46.94(1) 1_554 1_665 yes
Li Sr Li 86.12(1) 1_544 1_444 yes
Li Sr Li 93.88(1) 1_544 4_554 yes
Li Sr Li 180.00(1) 1_544 4_564 yes
Li Sr Li 93.88(1) 1_544 4_664 yes
Li Sr As1 133.57(1) 1_544 . yes
Li Sr As1 75.94(1) 1_544 1_545 yes
Li Sr As1 133.57(1) 1_544 1_445 yes
Li Sr As1 46.43(1) 1_544 4_554 yes
Li Sr As1 104.06(1) 1_544 4_564 yes
Li Sr As1 46.43(1) 1_544 4_664 yes
Li Sr As2 134.58(9) 1_544 . yes
Li Sr As2 79.20(9) 1_544 1_545 yes
Li Sr As2 134.58(9) 1_544 1_445 yes
Li Sr As2 45.42(9) 1_544 13_555 yes
Li Sr As2 100.80(9) 1_544 13_565 yes
Li Sr As2 45.42(9) 1_544 13_665 yes
Li Sr Sr 127.97(1) 1_544 4_555 yes
Li Sr Sr 52.03(1) 1_544 4_554 yes
Li Sr Sr 133.06(1) 1_544 1_565 yes
Li Sr Sr 46.94(1) 1_544 1_545 yes
Li Sr Sr 133.06(1) 1_544 1_455 yes
Li Sr Sr 46.94(1) 1_544 1_655 yes
Li Sr Sr 90.00(1) 1_544 1_445 yes
Li Sr Sr 90.00(1) 1_544 1_665 yes
Li Sr Li 93.88(1) 1_444 4_554 yes
Li Sr Li 93.88(1) 1_444 4_564 yes
Li Sr Li 180.00(1) 1_444 4_664 yes
Li Sr As1 133.57(1) 1_444 . yes
Li Sr As1 133.57(1) 1_444 1_545 yes
Li Sr As1 75.94(1) 1_444 1_445 yes
Li Sr As1 46.43(1) 1_444 4_554 yes
Li Sr As1 46.43(1) 1_444 4_564 yes
Li Sr As1 104.06(1) 1_444 4_664 yes
Li Sr As2 134.58(9) 1_444 . yes
Li Sr As2 134.58(9) 1_444 1_545 yes
Li Sr As2 79.20(9) 1_444 1_445 yes
Li Sr As2 45.42(9) 1_444 13_555 yes
Li Sr As2 45.42(9) 1_444 13_565 yes
Li Sr As2 100.80(9) 1_444 13_665 yes
Li Sr Sr 127.97(1) 1_444 4_555 yes
Li Sr Sr 52.03(1) 1_444 4_554 yes
Li Sr Sr 90.00(1) 1_444 1_565 yes
Li Sr Sr 90.00(1) 1_444 1_545 yes
Li Sr Sr 46.94(1) 1_444 1_455 yes
Li Sr Sr 133.06(1) 1_444 1_655 yes
Li Sr Sr 46.94(1) 1_444 1_445 yes
Li Sr Sr 133.06(1) 1_444 1_665 yes
Li Sr Li 86.12(1) 4_554 4_564 yes
Li Sr Li 86.12(1) 4_554 4_664 yes
Li Sr As1 104.06(1) 4_554 . yes
Li Sr As1 46.43(1) 4_554 1_545 yes
Li Sr As1 46.43(1) 4_554 1_445 yes
Li Sr As1 75.94(1) 4_554 4_554 yes
Li Sr As1 133.57(1) 4_554 4_564 yes
Li Sr As1 133.57(1) 4_554 4_664 yes
Li Sr As2 100.80(9) 4_554 . yes
Li Sr As2 45.42(9) 4_554 1_545 yes
Li Sr As2 45.42(9) 4_554 1_445 yes
Li Sr As2 79.20(9) 4_554 13_555 yes
Li Sr As2 134.58(9) 4_554 13_565 yes
Li Sr As2 134.58(9) 4_554 13_665 yes
Li Sr Sr 52.03(1) 4_554 4_555 yes
Li Sr Sr 127.97(1) 4_554 4_554 yes
Li Sr Sr 133.06(1) 4_554 1_565 yes
Li Sr Sr 46.94(1) 4_554 1_545 yes
Li Sr Sr 90.00(1) 4_554 1_455 yes
Li Sr Sr 90.00(1) 4_554 1_655 yes
Li Sr Sr 46.94(1) 4_554 1_445 yes
Li Sr Sr 133.06(1) 4_554 1_665 yes
Li Sr Li 86.12(1) 4_564 4_664 yes
Li Sr As1 46.43(1) 4_564 . yes
Li Sr As1 104.06(1) 4_564 1_545 yes
Li Sr As1 46.43(1) 4_564 1_445 yes
Li Sr As1 133.57(1) 4_564 4_554 yes
Li Sr As1 75.94(1) 4_564 4_564 yes
Li Sr As1 133.57(1) 4_564 4_664 yes
Li Sr As2 45.42(9) 4_564 . yes
Li Sr As2 100.80(9) 4_564 1_545 yes
Li Sr As2 45.42(9) 4_564 1_445 yes
Li Sr As2 134.58(9) 4_564 13_555 yes
Li Sr As2 79.20(9) 4_564 13_565 yes
Li Sr As2 134.58(9) 4_564 13_665 yes
Li Sr Sr 52.03(1) 4_564 4_555 yes
Li Sr Sr 127.97(1) 4_564 4_554 yes
Li Sr Sr 46.94(1) 4_564 1_565 yes
Li Sr Sr 133.06(1) 4_564 1_545 yes
Li Sr Sr 46.94(1) 4_564 1_455 yes
Li Sr Sr 133.06(1) 4_564 1_655 yes
Li Sr Sr 90.00(1) 4_564 1_445 yes
Li Sr Sr 90.00(1) 4_564 1_665 yes
Li Sr As1 46.43(1) 4_664 . yes
Li Sr As1 46.43(1) 4_664 1_545 yes
Li Sr As1 104.06(1) 4_664 1_445 yes
Li Sr As1 133.57(1) 4_664 4_554 yes
Li Sr As1 133.57(1) 4_664 4_564 yes
Li Sr As1 75.94(1) 4_664 4_664 yes
Li Sr As2 45.42(9) 4_664 . yes
Li Sr As2 45.42(9) 4_664 1_545 yes
Li Sr As2 100.80(9) 4_664 1_445 yes
Li Sr As2 134.58(9) 4_664 13_555 yes
Li Sr As2 134.58(9) 4_664 13_565 yes
Li Sr As2 79.20(9) 4_664 13_665 yes
Li Sr Sr 52.03(1) 4_664 4_555 yes
Li Sr Sr 127.97(1) 4_664 4_554 yes
Li Sr Sr 90.00(1) 4_664 1_565 yes
Li Sr Sr 90.00(1) 4_664 1_545 yes
Li Sr Sr 133.06(1) 4_664 1_455 yes
Li Sr Sr 46.94(1) 4_664 1_655 yes
Li Sr Sr 133.06(1) 4_664 1_445 yes
Li Sr Sr 46.94(1) 4_664 1_665 yes
As1 Sr As1 86.12(1) . 1_545 yes
As1 Sr As1 86.12(1) . 1_445 yes
As1 Sr As1 180.00(1) . 4_554 yes
As1 Sr As1 93.88(1) . 4_564 yes
As1 Sr As1 93.88(1) . 4_664 yes
As1 Sr As2 3.27(9) . . yes
As1 Sr As2 83.74(9) . 1_545 yes
As1 Sr As2 83.74(9) . 1_445 yes
As1 Sr As2 176.73(9) . 13_555 yes
As1 Sr As2 96.26(9) . 13_565 yes
As1 Sr As2 96.26(9) . 13_665 yes
As1 Sr Sr 52.03(1) . 4_555 yes
As1 Sr Sr 127.97(1) . 4_554 yes
As1 Sr Sr 46.94(1) . 1_565 yes
As1 Sr Sr 133.06(1) . 1_545 yes
As1 Sr Sr 90.00(1) . 1_455 yes
As1 Sr Sr 90.00(1) . 1_655 yes
As1 Sr Sr 133.06(1) . 1_445 yes
As1 Sr Sr 46.94(1) . 1_665 yes
As1 Sr As1 86.12(1) 1_545 1_445 yes
As1 Sr As1 93.88(1) 1_545 4_554 yes
As1 Sr As1 180.00(1) 1_545 4_564 yes
As1 Sr As1 93.88(1) 1_545 4_664 yes
As1 Sr As2 83.74(9) 1_545 . yes
As1 Sr As2 3.27(9) 1_545 1_545 yes
As1 Sr As2 83.74(9) 1_545 1_445 yes
As1 Sr As2 96.26(9) 1_545 13_555 yes
As1 Sr As2 176.73(9) 1_545 13_565 yes
As1 Sr As2 96.26(9) 1_545 13_665 yes
As1 Sr Sr 52.03(1) 1_545 4_555 yes
As1 Sr Sr 127.97(1) 1_545 4_554 yes
As1 Sr Sr 133.06(1) 1_545 1_565 yes
As1 Sr Sr 46.94(1) 1_545 1_545 yes
As1 Sr Sr 133.06(1) 1_545 1_455 yes
As1 Sr Sr 46.94(1) 1_545 1_655 yes
As1 Sr Sr 90.00(1) 1_545 1_445 yes
As1 Sr Sr 90.00(1) 1_545 1_665 yes
As1 Sr As1 93.88(1) 1_445 4_554 yes
As1 Sr As1 93.88(1) 1_445 4_564 yes
As1 Sr As1 180.00(1) 1_445 4_664 yes
As1 Sr As2 83.74(9) 1_445 . yes
As1 Sr As2 83.74(9) 1_445 1_545 yes
As1 Sr As2 3.27(9) 1_445 1_445 yes
As1 Sr As2 96.26(9) 1_445 13_555 yes
As1 Sr As2 96.26(9) 1_445 13_565 yes
As1 Sr As2 176.73(9) 1_445 13_665 yes
As1 Sr Sr 52.03(1) 1_445 4_555 yes
As1 Sr Sr 127.97(1) 1_445 4_554 yes
As1 Sr Sr 90.00(1) 1_445 1_565 yes
As1 Sr Sr 90.00(1) 1_445 1_545 yes
As1 Sr Sr 46.94(1) 1_445 1_455 yes
As1 Sr Sr 133.06(1) 1_445 1_655 yes
As1 Sr Sr 46.94(1) 1_445 1_445 yes
As1 Sr Sr 133.06(1) 1_445 1_665 yes
As1 Sr As1 86.12(1) 4_554 4_564 yes
As1 Sr As1 86.12(1) 4_554 4_664 yes
As1 Sr As2 176.73(9) 4_554 . yes
As1 Sr As2 96.26(9) 4_554 1_545 yes
As1 Sr As2 96.26(9) 4_554 1_445 yes
As1 Sr As2 3.27(9) 4_554 13_555 yes
As1 Sr As2 83.74(9) 4_554 13_565 yes
As1 Sr As2 83.74(9) 4_554 13_665 yes
As1 Sr Sr 127.97(1) 4_554 4_555 yes
As1 Sr Sr 52.03(1) 4_554 4_554 yes
As1 Sr Sr 133.06(1) 4_554 1_565 yes
As1 Sr Sr 46.94(1) 4_554 1_545 yes
As1 Sr Sr 90.00(1) 4_554 1_455 yes
As1 Sr Sr 90.00(1) 4_554 1_655 yes
As1 Sr Sr 46.94(1) 4_554 1_445 yes
As1 Sr Sr 133.06(1) 4_554 1_665 yes
As1 Sr As1 86.12(1) 4_564 4_664 yes
As1 Sr As2 96.26(9) 4_564 . yes
As1 Sr As2 176.73(9) 4_564 1_545 yes
As1 Sr As2 96.26(9) 4_564 1_445 yes
As1 Sr As2 83.74(9) 4_564 13_555 yes
As1 Sr As2 3.27(9) 4_564 13_565 yes
As1 Sr As2 83.74(9) 4_564 13_665 yes
As1 Sr Sr 127.97(1) 4_564 4_555 yes
As1 Sr Sr 52.03(1) 4_564 4_554 yes
As1 Sr Sr 46.94(1) 4_564 1_565 yes
As1 Sr Sr 133.06(1) 4_564 1_545 yes
As1 Sr Sr 46.94(1) 4_564 1_455 yes
As1 Sr Sr 133.06(1) 4_564 1_655 yes
As1 Sr Sr 90.00(1) 4_564 1_445 yes
As1 Sr Sr 90.00(1) 4_564 1_665 yes
As1 Sr As2 96.26(9) 4_664 . yes
As1 Sr As2 96.26(9) 4_664 1_545 yes
As1 Sr As2 176.73(9) 4_664 1_445 yes
As1 Sr As2 83.74(9) 4_664 13_555 yes
As1 Sr As2 83.74(9) 4_664 13_565 yes
As1 Sr As2 3.27(9) 4_664 13_665 yes
As1 Sr Sr 127.97(1) 4_664 4_555 yes
As1 Sr Sr 52.03(1) 4_664 4_554 yes
As1 Sr Sr 90.00(1) 4_664 1_565 yes
As1 Sr Sr 90.00(1) 4_664 1_545 yes
As1 Sr Sr 133.06(1) 4_664 1_455 yes
As1 Sr Sr 46.94(1) 4_664 1_655 yes
As1 Sr Sr 133.06(1) 4_664 1_445 yes
As1 Sr Sr 46.94(1) 4_664 1_665 yes
As2 Sr Sr 48.76(9) . 4_555 yes
As2 Sr Sr 131.24(9) . 4_554 yes
As2 Sr Sr 49.36(9) . 1_565 yes
As2 Sr Sr 130.64(9) . 1_545 yes
As2 Sr Sr 90.00(9) . 1_455 yes
As2 Sr Sr 90.00(9) . 1_655 yes
As2 Sr Sr 130.64(9) . 1_445 yes
As2 Sr Sr 49.36(9) . 1_665 yes
As2 Sr Sr 48.76(9) 1_545 4_555 yes
As2 Sr Sr 131.24(9) 1_545 4_554 yes
As2 Sr Sr 130.64(9) 1_545 1_565 yes
As2 Sr Sr 49.36(9) 1_545 1_545 yes
As2 Sr Sr 130.64(9) 1_545 1_455 yes
As2 Sr Sr 49.36(9) 1_545 1_655 yes
As2 Sr Sr 90.00(9) 1_545 1_445 yes
As2 Sr Sr 90.00(9) 1_545 1_665 yes
As2 Sr Sr 48.76(9) 1_445 4_555 yes
As2 Sr Sr 131.24(9) 1_445 4_554 yes
As2 Sr Sr 90.00(9) 1_445 1_565 yes
As2 Sr Sr 90.00(9) 1_445 1_545 yes
As2 Sr Sr 49.36(9) 1_445 1_455 yes
As2 Sr Sr 130.64(9) 1_445 1_655 yes
As2 Sr Sr 49.36(9) 1_445 1_445 yes
As2 Sr Sr 130.64(9) 1_445 1_665 yes
As2 Sr Sr 131.24(9) 13_555 4_555 yes
As2 Sr Sr 48.76(9) 13_555 4_554 yes
As2 Sr Sr 130.64(9) 13_555 1_565 yes
As2 Sr Sr 49.36(9) 13_555 1_545 yes
As2 Sr Sr 90.00(9) 13_555 1_455 yes
As2 Sr Sr 90.00(9) 13_555 1_655 yes
As2 Sr Sr 49.36(9) 13_555 1_445 yes
As2 Sr Sr 130.64(9) 13_555 1_665 yes
As2 Sr Sr 131.24(9) 13_565 4_555 yes
As2 Sr Sr 48.76(9) 13_565 4_554 yes
As2 Sr Sr 49.36(9) 13_565 1_565 yes
As2 Sr Sr 130.64(9) 13_565 1_545 yes
As2 Sr Sr 49.36(9) 13_565 1_455 yes
As2 Sr Sr 130.64(9) 13_565 1_655 yes
As2 Sr Sr 90.00(9) 13_565 1_445 yes
As2 Sr Sr 90.00(9) 13_565 1_665 yes
As2 Sr Sr 131.24(9) 13_665 4_555 yes
As2 Sr Sr 48.76(9) 13_665 4_554 yes
As2 Sr Sr 90.00(9) 13_665 1_565 yes
As2 Sr Sr 90.00(9) 13_665 1_545 yes
As2 Sr Sr 130.64(9) 13_665 1_455 yes
As2 Sr Sr 49.36(9) 13_665 1_655 yes
As2 Sr Sr 130.64(9) 13_665 1_445 yes
As2 Sr Sr 49.36(9) 13_665 1_665 yes
Sr Sr Sr 180.00(1) 4_555 4_554 yes
Sr Sr Sr 90.00(1) 4_555 1_565 yes
Sr Sr Sr 90.00(1) 4_555 1_545 yes
Sr Sr Sr 90.00(1) 4_555 1_455 yes
Sr Sr Sr 90.00(1) 4_555 1_655 yes
Sr Sr Sr 90.00(1) 4_555 1_445 yes
Sr Sr Sr 90.00(1) 4_555 1_665 yes
Sr Sr Sr 90.00(1) 4_554 1_565 yes
Sr Sr Sr 90.00(1) 4_554 1_545 yes
Sr Sr Sr 90.00(1) 4_554 1_455 yes
Sr Sr Sr 90.00(1) 4_554 1_655 yes
Sr Sr Sr 90.00(1) 4_554 1_445 yes
Sr Sr Sr 90.00(1) 4_554 1_665 yes
Sr Sr Sr 180.00(1) 1_565 1_545 yes
Sr Sr Sr 60.00(1) 1_565 1_455 yes
Sr Sr Sr 120.00(1) 1_565 1_655 yes
Sr Sr Sr 120.00(1) 1_565 1_445 yes
Sr Sr Sr 60.00(1) 1_565 1_665 yes
Sr Sr Sr 120.00(1) 1_545 1_455 yes
Sr Sr Sr 60.00(1) 1_545 1_655 yes
Sr Sr Sr 60.00(1) 1_545 1_445 yes
Sr Sr Sr 120.00(1) 1_545 1_665 yes
Sr Sr Sr 180.00(1) 1_455 1_655 yes
Sr Sr Sr 60.00(1) 1_455 1_445 yes
Sr Sr Sr 120.00(1) 1_455 1_665 yes
Sr Sr Sr 120.00(1) 1_655 1_445 yes
Sr Sr Sr 60.00(1) 1_655 1_665 yes
Sr Sr Sr 180.00(1) 1_445 1_665 yes
As1 Li As1 120.00(1) 4_565 4_665 yes
As1 Li As1 120.00(1) 4_565 4_675 yes
As1 Li As2 5.49(12) 4_565 4_565 yes
As1 Li As2 119.85(12) 4_565 4_665 yes
As1 Li As2 119.85(12) 4_565 4_675 yes
As1 Li As2 5.49(12) 4_565 13_566 yes
As1 Li As2 119.85(12) 4_565 13_666 yes
As1 Li As2 119.85(12) 4_565 13_676 yes
As1 Li Sr 66.79(1) 4_565 1_556 yes
As1 Li Sr 66.79(1) 4_565 1_566 yes
As1 Li Sr 142.03(1) 4_565 1_666 yes
As1 Li Sr 66.79(1) 4_565 4_555 yes
As1 Li Sr 66.79(1) 4_565 4_565 yes
As1 Li Sr 142.03(1) 4_565 4_665 yes
As1 Li As2 90.00(8) 4_565 . yes
As1 Li As2 90.00(8) 4_565 16_556 yes
As1 Li As1 120.00(1) 4_665 4_675 yes
As1 Li As2 119.85(12) 4_665 4_565 yes
As1 Li As2 5.49(12) 4_665 4_665 yes
As1 Li As2 119.85(12) 4_665 4_675 yes
As1 Li As2 119.85(12) 4_665 13_566 yes
As1 Li As2 5.49(12) 4_665 13_666 yes
As1 Li As2 119.85(12) 4_665 13_676 yes
As1 Li Sr 66.79(1) 4_665 1_556 yes
As1 Li Sr 142.03(1) 4_665 1_566 yes
As1 Li Sr 66.79(1) 4_665 1_666 yes
As1 Li Sr 66.79(1) 4_665 4_555 yes
As1 Li Sr 142.03(1) 4_665 4_565 yes
As1 Li Sr 66.79(1) 4_665 4_665 yes
As1 Li As2 90.00(8) 4_665 . yes
As1 Li As2 90.00(8) 4_665 16_556 yes
As1 Li As2 119.85(12) 4_675 4_565 yes
As1 Li As2 119.85(12) 4_675 4_665 yes
As1 Li As2 5.49(12) 4_675 4_675 yes
As1 Li As2 119.85(12) 4_675 13_566 yes
As1 Li As2 119.85(12) 4_675 13_666 yes
As1 Li As2 5.49(12) 4_675 13_676 yes
As1 Li Sr 142.03(1) 4_675 1_556 yes
As1 Li Sr 66.79(1) 4_675 1_566 yes
As1 Li Sr 66.79(1) 4_675 1_666 yes
As1 Li Sr 142.03(1) 4_675 4_555 yes
As1 Li Sr 66.79(1) 4_675 4_565 yes
As1 Li Sr 66.79(1) 4_675 4_665 yes
As2 Li Sr 63.18(12) 4_565 1_556 yes
As2 Li Sr 63.18(12) 4_565 1_566 yes
As2 Li Sr 136.54(12) 4_565 1_666 yes
As2 Li Sr 70.52(12) 4_565 4_555 yes
As2 Li Sr 70.52(12) 4_565 4_565 yes
As2 Li Sr 147.53(12) 4_565 4_665 yes
As2 Li Sr 63.18(12) 4_665 1_556 yes
As2 Li Sr 136.54(12) 4_665 1_566 yes
As2 Li Sr 63.18(12) 4_665 1_666 yes
As2 Li Sr 70.52(12) 4_665 4_555 yes
As2 Li Sr 147.53(12) 4_665 4_565 yes
As2 Li Sr 70.52(12) 4_665 4_665 yes
As2 Li Sr 136.54(12) 4_675 1_556 yes
As2 Li Sr 63.18(12) 4_675 1_566 yes
As2 Li Sr 63.18(12) 4_675 1_666 yes
As2 Li Sr 147.53(12) 4_675 4_555 yes
As2 Li Sr 70.52(12) 4_675 4_565 yes
As2 Li Sr 70.52(12) 4_675 4_665 yes
As2 Li Sr 70.52(12) 13_566 1_556 yes
As2 Li Sr 70.52(12) 13_566 1_566 yes
As2 Li Sr 147.53(12) 13_566 1_666 yes
As2 Li Sr 63.18(12) 13_566 4_555 yes
As2 Li Sr 63.18(12) 13_566 4_565 yes
As2 Li Sr 136.54(12) 13_566 4_665 yes
As2 Li Sr 70.52(12) 13_666 1_556 yes
As2 Li Sr 147.53(12) 13_666 1_566 yes
As2 Li Sr 70.52(12) 13_666 1_666 yes
As2 Li Sr 63.18(12) 13_666 4_555 yes
As2 Li Sr 136.54(12) 13_666 4_565 yes
As2 Li Sr 63.18(12) 13_666 4_665 yes
As2 Li Sr 147.53(12) 13_676 1_556 yes
As2 Li Sr 70.52(12) 13_676 1_566 yes
As2 Li Sr 70.52(12) 13_676 1_666 yes
As2 Li Sr 136.54(12) 13_676 4_555 yes
As2 Li Sr 63.18(12) 13_676 4_565 yes
As2 Li Sr 63.18(12) 13_676 4_665 yes
As2 Li As2 84.51(14) 13_676 . yes
As2 Li As2 95.49(14) 13_676 16_556 yes
Sr Li Sr 86.12(1) 1_556 1_566 yes
Sr Li Sr 86.12(1) 1_556 1_666 yes
Sr Li Sr 75.94(1) 1_556 4_555 yes
Sr Li Sr 133.57(1) 1_556 4_565 yes
Sr Li Sr 133.57(1) 1_556 4_665 yes
Sr Li As2 127.97(8) 1_556 . yes
Sr Li As2 52.03(8) 1_556 16_556 yes
Sr Li Sr 86.12(1) 1_566 1_666 yes
Sr Li Sr 133.57(1) 1_566 4_555 yes
Sr Li Sr 75.94(1) 1_566 4_565 yes
Sr Li Sr 133.57(1) 1_566 4_665 yes
Sr Li As2 127.97(8) 1_566 . yes
Sr Li As2 52.03(8) 1_566 16_556 yes
Sr Li Sr 133.57(1) 1_666 4_555 yes
Sr Li Sr 133.57(1) 1_666 4_565 yes
Sr Li Sr 75.94(1) 1_666 4_665 yes
Sr Li As2 127.97(8) 1_666 . yes
Sr Li As2 52.03(8) 1_666 16_556 yes
Sr Li Sr 86.12(1) 4_555 4_565 yes
Sr Li Sr 86.12(1) 4_555 4_665 yes
Sr Li As2 52.03(8) 4_555 . yes
Sr Li As2 127.97(8) 4_555 16_556 yes
Sr Li Sr 86.12(1) 4_565 4_665 yes
Sr Li As2 52.03(8) 4_565 . yes
Sr Li As2 127.97(8) 4_565 16_556 yes
Sr Li As2 52.03(8) 4_665 . yes
Sr Li As2 127.97(8) 4_665 16_556 yes
Li As1 Li 120.00(1) 4_564 4_664 yes
Li As1 Li 120.00(1) 4_564 4_674 yes
Li As1 Sr 66.79(1) 4_564 . yes
Li As1 Sr 66.79(1) 4_564 1_565 yes
Li As1 Sr 142.03(1) 4_564 1_665 yes
Li As1 Sr 66.79(1) 4_564 4_555 yes
Li As1 Sr 66.79(1) 4_564 4_565 yes
Li As1 Sr 142.03(1) 4_564 4_665 yes
Li As1 Li 120.00(1) 4_664 4_674 yes
Li As1 Sr 66.79(1) 4_664 . yes
Li As1 Sr 142.03(1) 4_664 1_565 yes
Li As1 Sr 66.79(1) 4_664 1_665 yes
Li As1 Sr 66.79(1) 4_664 4_555 yes
Li As1 Sr 142.03(1) 4_664 4_565 yes
Li As1 Sr 66.79(1) 4_664 4_665 yes
Li As1 Sr 142.03(1) 4_674 . yes
Li As1 Sr 66.79(1) 4_674 1_565 yes
Li As1 Sr 66.79(1) 4_674 1_665 yes
Li As1 Sr 142.03(1) 4_674 4_555 yes
Li As1 Sr 66.79(1) 4_674 4_565 yes
Li As1 Sr 66.79(1) 4_674 4_665 yes
Sr As1 Sr 86.12(1) . 1_565 yes
Sr As1 Sr 86.12(1) . 1_665 yes
Sr As1 Sr 75.94(1) . 4_555 yes
Sr As1 Sr 133.57(1) . 4_565 yes
Sr As1 Sr 133.57(1) . 4_665 yes
Sr As1 Sr 86.12(1) 1_565 1_665 yes
Sr As1 Sr 133.57(1) 1_565 4_555 yes
Sr As1 Sr 75.94(1) 1_565 4_565 yes
Sr As1 Sr 133.57(1) 1_565 4_665 yes
Sr As1 Sr 133.57(1) 1_665 4_555 yes
Sr As1 Sr 133.57(1) 1_665 4_565 yes
Sr As1 Sr 75.94(1) 1_665 4_665 yes
Sr As1 Sr 86.12(1) 4_555 4_565 yes
Sr As1 Sr 86.12(1) 4_555 4_665 yes
Sr As1 Sr 86.12(1) 4_565 4_665 yes
Li As2 Li 119.09(2) 4_564 4_664 yes
Li As2 Li 119.09(2) 4_564 4_674 yes
Li As2 Sr 69.10(12) 4_564 4_555 yes
Li As2 Sr 69.10(12) 4_564 4_565 yes
Li As2 Sr 151.11(2) 4_564 4_665 yes
Li As2 Sr 64.06(11) 4_564 . yes
Li As2 Sr 64.06(11) 4_564 1_565 yes
Li As2 Sr 133.27(2) 4_564 1_665 yes
Li As2 Li 95.49(15) 4_564 . yes
Li As2 Li 119.09(2) 4_664 4_674 yes
Li As2 Sr 69.10(12) 4_664 4_555 yes
Li As2 Sr 151.11(2) 4_664 4_565 yes
Li As2 Sr 69.10(12) 4_664 4_665 yes
Li As2 Sr 64.06(11) 4_664 . yes
Li As2 Sr 133.27(2) 4_664 1_565 yes
Li As2 Sr 64.06(11) 4_664 1_665 yes
Li As2 Li 95.49(15) 4_664 . yes
Li As2 Sr 151.11(2) 4_674 4_555 yes
Li As2 Sr 69.10(12) 4_674 4_565 yes
Li As2 Sr 69.10(12) 4_674 4_665 yes
Li As2 Sr 133.27(2) 4_674 . yes
Li As2 Sr 64.06(11) 4_674 1_565 yes
Li As2 Sr 64.06(11) 4_674 1_665 yes
Li As2 Li 95.49(15) 4_674 . yes
Sr As2 Sr 91.24(14) 4_555 4_565 yes
Sr As2 Sr 91.24(14) 4_555 4_665 yes
Sr As2 Sr 75.62(11) 4_555 . yes
Sr As2 Sr 133.04(2) 4_555 1_565 yes
Sr As2 Sr 133.04(2) 4_555 1_665 yes
Sr As2 Li 55.62(8) 4_555 . yes
Sr As2 Sr 91.24(14) 4_565 4_665 yes
Sr As2 Sr 133.04(2) 4_565 . yes
Sr As2 Sr 75.62(11) 4_565 1_565 yes
Sr As2 Sr 133.04(2) 4_565 1_665 yes
Sr As2 Li 55.62(8) 4_565 . yes
Sr As2 Sr 133.04(2) 4_665 . yes
Sr As2 Sr 133.04(2) 4_665 1_565 yes
Sr As2 Sr 75.62(11) 4_665 1_665 yes
Sr As2 Li 55.62(8) 4_665 . yes
Sr As2 Sr 81.27(11) . 1_565 yes
Sr As2 Sr 81.27(11) . 1_665 yes
Sr As2 Li 131.24(15) . . yes
Sr As2 Sr 81.27(11) 1_565 1_665 yes
Sr As2 Li 131.24(15) 1_565 . yes
Sr As2 Li 131.24(15) 1_665 . yes

loop_
_geom_bond_atom_site_label_1
_geom_bond_atom_site_label_2
_geom_bond_distance
_geom_bond_site_symmetry_2
_geom_bond_publ_flag
Sr As2 3.143(5) 4_554 yes
Sr As2 3.143(5) 4_564 yes
Sr As2 3.143(5) 4_664 yes
Sr As2 3.143(5) 16_555 yes
Sr As2 3.143(5) 16_545 yes
Sr As2 3.143(5) 16_445 yes
Sr Li 3.2903(1) 1_554 yes
Sr Li 3.2903(1) 1_544 yes
Sr Li 3.2903(1) 1_444 yes
Sr Li 3.2903(1) 4_554 yes
Sr Li 3.2903(1) 4_564 yes
Sr Li 3.2903(1) 4_664 yes
Sr As1 3.2903(1) . yes
Sr As1 3.2903(1) 1_545 yes
Sr As1 3.2903(1) 1_445 yes
Sr As1 3.2903(1) 4_554 yes
Sr As1 3.2903(1) 4_564 yes
Sr As1 3.2903(1) 4_664 yes
Sr As2 3.449(6) . yes
Sr As2 3.449(6) 1_545 yes
Sr As2 3.449(6) 1_445 yes
Sr As2 3.449(6) 13_555 yes
Sr As2 3.449(6) 13_565 yes
Sr As2 3.449(6) 13_665 yes
Li As1 2.5939(1) 4_565 yes
Li As1 2.5939(1) 4_665 yes
Li As1 2.5939(1) 4_675 yes
Li As2 2.6059(9) 4_565 yes
Li As2 2.6059(9) 4_665 yes
Li As2 2.6059(9) 4_675 yes
Li As2 2.6059(9) 13_566 yes
Li As2 2.6059(9) 13_666 yes
Li As2 2.6059(9) 13_676 yes
